data_7054284
loop_
_publ_author_name
'Kopotkov, Vyacheslav A.'
'Yagubskii, Eduard B.'
'Simonov, Sergey V.'
'Zorina, Leokadiya V.'
'Starichenko, Denis V.'
'Korolyov, Alexander V.'
'Ustinov, Vladimir V.'
'Shvachko, Yuri N.'

_publ_section_title
;
 Heterometallic complexes combining [MnIII(salpn)]+and
 [Fe(CN)6]4&#x2212;units as the products of reactions between
 [MnIII(salpn)(H2O)C(CN)3] and [Fe(CN)6]3&#x2212;/4&#x2212;
;
_journal_issue 9
_journal_name_full 'New Journal of Chemistry'
_journal_page_first 4167
_journal_paper_doi 10.1039/C4NJ00427B
_journal_volume 38
_journal_year 2014
_chemical_formula_moiety 'C112 H116 Fe Mn6 N18 O18, 2(Cl O4), 8(H2 O)'
_chemical_formula_sum 'C112 H132 Cl2 Fe Mn6 N18 O34'
_chemical_formula_weight 2730.75
_chemical_name_systematic
;
 ?
;
_space_group_IT_number 205
_symmetry_cell_setting cubic
_symmetry_space_group_name_Hall '-P 2ac 2ab 3'
_symmetry_space_group_name_H-M 'P a -3'
_atom_sites_solution_hydrogens geom
_atom_sites_solution_primary direct
_atom_sites_solution_secondary difmap
_audit_creation_method SHELXL-97
_cell_angle_alpha 90.00
_cell_angle_beta 90.00
_cell_angle_gamma 90.00
_cell_formula_units_Z 4
_cell_length_a 22.9655(4)
_cell_length_b 22.9655(4)
_cell_length_c 22.9655(4)
_cell_measurement_reflns_used 28619
_cell_measurement_temperature 120(2)
_cell_measurement_theta_max 31.1730
_cell_measurement_theta_min 1.8480
_cell_volume 12112.3(4)
_computing_cell_refinement 'CrysAlis RED, Oxford Diffraction Ltd.'
_computing_data_collection 'CrysAlis CCD, Oxford Diffraction Ltd.'
_computing_data_reduction 'CrysAlis RED, Oxford Diffraction Ltd.'
_computing_molecular_graphics 'DIAMOND 3.1 (Crystal Impact GbR 2005)'
_computing_publication_material 'WinGX publication routines (Farrugia, 1999)'
_computing_structure_refinement 'SHELXL-97 (Sheldrick, 2008)'
_computing_structure_solution 'SHELXS-97 (Sheldrick, 2008)'
_diffrn_ambient_temperature 120(2)
_diffrn_detector_area_resol_mean 10.4752
_diffrn_measured_fraction_theta_full 0.994
_diffrn_measured_fraction_theta_max 0.935
_diffrn_measurement_device_type 'Xcalibur, Ruby, Gemini'
_diffrn_radiation_monochromator graphite
_diffrn_radiation_source 'Enhance (Mo) X-ray Source'
_diffrn_radiation_type MoK\a
_diffrn_radiation_wavelength 0.71073
_diffrn_reflns_av_R_equivalents 0.0384
_diffrn_reflns_av_sigmaI/netI 0.0174
_diffrn_reflns_limit_h_max 33
_diffrn_reflns_limit_h_min -18
_diffrn_reflns_limit_k_max 21
_diffrn_reflns_limit_k_min -32
_diffrn_reflns_limit_l_max 33
_diffrn_reflns_limit_l_min -33
_diffrn_reflns_number 58343
_diffrn_reflns_theta_full 28.50
_diffrn_reflns_theta_max 31.16
_diffrn_reflns_theta_min 1.54
_exptl_absorpt_coefficient_mu 0.852
_exptl_absorpt_correction_T_max 1.00000
_exptl_absorpt_correction_T_min 0.65148
_exptl_absorpt_correction_type multi-scan
_exptl_absorpt_process_details
;
CrysAlisPro, Agilent Technologies,
Version 1.171.36.28 (release 01-02-2013 CrysAlis171 .NET)
(compiled Feb  1 2013,16:14:44)
Empirical absorption correction using spherical harmonics,
implemented in SCALE3 ABSPACK scaling algorithm.
;
_exptl_crystal_colour prism
_exptl_crystal_density_diffrn 1.497
_exptl_crystal_density_method 'not measured'
_exptl_crystal_description black
_exptl_crystal_F_000 5648
_exptl_crystal_size_max 0.34
_exptl_crystal_size_mid 0.23
_exptl_crystal_size_min 0.18
_refine_diff_density_max 1.578
_refine_diff_density_min -0.726
_refine_diff_density_rms 0.065
_refine_ls_extinction_method none
_refine_ls_goodness_of_fit_ref 1.008
_refine_ls_hydrogen_treatment constr
_refine_ls_matrix_type full
_refine_ls_number_parameters 267
_refine_ls_number_reflns 6117
_refine_ls_number_restraints 0
_refine_ls_restrained_S_all 1.008
_refine_ls_R_factor_all 0.0467
_refine_ls_R_factor_gt 0.0394
_refine_ls_shift/su_max 0.001
_refine_ls_shift/su_mean 0.000
_refine_ls_structure_factor_coef Fsqd
_refine_ls_weighting_details 'calc w=1/[\s^2^(Fo^2^)+(0.0590P)^2^+9.7351P] where P=(Fo^2^+2Fc^2^)/3'
_refine_ls_weighting_scheme calc
_refine_ls_wR_factor_gt 0.1044
_refine_ls_wR_factor_ref 0.1091
_reflns_number_gt 5373
_reflns_number_total 6117
_reflns_threshold_expression >2\s(I)
_cod_data_source_file c4nj00427b2.cif
_cod_data_source_block 4
_cod_depositor_comments 'Adding full bibliography for 7054282--7054284.cif.'
_cod_original_sg_symbol_Hall '-P 2ac 2ab'
_cod_database_code 7054284

loop_
_symmetry_equiv_pos_as_xyz
'x, y, z'
'-x+1/2, -y, z+1/2'
'x+1/2, -y+1/2, -z'
'-x, y+1/2, -z+1/2'
'z, x, y'
'-z+1/2, -x, y+1/2'
'z+1/2, -x+1/2, -y'
'-z, x+1/2, -y+1/2'
'y, z, x'
'y+1/2, -z+1/2, -x'
'-y, z+1/2, -x+1/2'
'-y+1/2, -z, x+1/2'
'-x, -y, -z'
'x-1/2, y, -z-1/2'
'-x-1/2, y-1/2, z'
'x, -y-1/2, z-1/2'
'-z, -x, -y'
'z-1/2, x, -y-1/2'
'-z-1/2, x-1/2, y'
'z, -x-1/2, y-1/2'
'-y, -z, -x'
'-y-1/2, z-1/2, x'
'y, -z-1/2, x-1/2'
'y-1/2, z, -x-1/2'

loop_
_atom_site_label
_atom_site_type_symbol
_atom_site_fract_x
_atom_site_fract_y
_atom_site_fract_z
_atom_site_U_iso_or_equiv
_atom_site_adp_type
_atom_site_occupancy
_atom_site_symmetry_multiplicity
_atom_site_calc_flag
_atom_site_refinement_flags
_atom_site_disorder_assembly
_atom_site_disorder_group
Fe1 Fe 0.5000 0.0000 0.5000 0.01396(10) Uani 1 6 d S . .
Mn1 Mn 0.438345(10) 0.194330(9) 0.418841(11) 0.02024(8) Uani 1 1 d . B .
N1 N 0.39398(6) 0.12674(6) 0.38149(6) 0.0225(2) Uani 1 1 d . . .
N2 N 0.51160(6) 0.18637(6) 0.36952(6) 0.0228(3) Uani 1 1 d . . .
N3 N 0.47369(6) 0.12889(6) 0.47699(6) 0.0235(3) Uani 1 1 d . . .
O1 O 0.37192(5) 0.21497(5) 0.46364(6) 0.0310(3) Uani 1 1 d . . .
O2 O 0.47075(5) 0.26119(5) 0.45480(6) 0.0272(2) Uani 1 1 d . . .
O3 O 0.40555(7) 0.24991(6) 0.34259(7) 0.0444(4) Uani 1 1 d . . .
H3A H 0.4185 0.2841 0.3411 0.067 Uiso 1 1 calc R A 1
C1 C 0.32099(7) 0.18941(7) 0.47039(8) 0.0254(3) Uani 1 1 d . . .
C2 C 0.28105(8) 0.21380(8) 0.51060(9) 0.0321(4) Uani 1 1 d . . .
H2 H 0.2906 0.2488 0.5304 0.038 Uiso 1 1 calc R . .
C3 C 0.22823(8) 0.18686(9) 0.52109(9) 0.0365(4) Uani 1 1 d . . .
H3 H 0.2018 0.2037 0.5481 0.044 Uiso 1 1 calc R . .
C4 C 0.21319(8) 0.13504(11) 0.49246(9) 0.0420(5) Uani 1 1 d . . .
H4 H 0.1770 0.1166 0.5003 0.050 Uiso 1 1 calc R . .
C5 C 0.25157(8) 0.11093(10) 0.45265(9) 0.0382(4) Uani 1 1 d . . .
H5 H 0.2416 0.0758 0.4333 0.046 Uiso 1 1 calc R . .
C6 C 0.30533(7) 0.13813(8) 0.44063(7) 0.0269(3) Uani 1 1 d . . .
C7 C 0.34291(7) 0.11048(7) 0.39859(7) 0.0258(3) Uani 1 1 d . . .
H7 H 0.3282 0.0759 0.3813 0.031 Uiso 1 1 calc R . .
C8 C 0.54912(7) 0.22747(7) 0.36226(7) 0.0240(3) Uani 1 1 d . . .
H8 H 0.5795 0.2202 0.3351 0.029 Uiso 1 1 calc R . .
C9 C 0.55002(7) 0.28332(7) 0.39093(7) 0.0232(3) Uani 1 1 d . . .
C10 C 0.59261(8) 0.32439(8) 0.37345(8) 0.0310(3) Uani 1 1 d . . .
H10 H 0.6188 0.3149 0.3429 0.037 Uiso 1 1 calc R . .
C11 C 0.59639(9) 0.37832(8) 0.40055(9) 0.0363(4) Uani 1 1 d . . .
H11 H 0.6244 0.4061 0.3881 0.044 Uiso 1 1 calc R . .
C12 C 0.55866(9) 0.39104(8) 0.44620(8) 0.0335(4) Uani 1 1 d . . .
H12 H 0.5615 0.4278 0.4651 0.040 Uiso 1 1 calc R . .
C13 C 0.51704(8) 0.35153(7) 0.46490(8) 0.0280(3) Uani 1 1 d . . .
H13 H 0.4922 0.3611 0.4966 0.034 Uiso 1 1 calc R . .
C14 C 0.51147(7) 0.29689(7) 0.43690(7) 0.0224(3) Uani 1 1 d . . .
C15 C 0.42198(7) 0.08555(7) 0.34005(8) 0.0292(3) Uani 1 1 d . . .
H15A H 0.3917 0.0698 0.3138 0.035 Uiso 1 1 calc R . .
H15B H 0.4382 0.0525 0.3624 0.035 Uiso 1 1 calc R . .
C16 C 0.47018(8) 0.11177(8) 0.30326(8) 0.0303(3) Uani 1 1 d . . .
H16A H 0.4829 0.0826 0.2741 0.036 Uiso 1 1 calc R . .
H16B H 0.4544 0.1457 0.2818 0.036 Uiso 1 1 calc R . .
C17 C 0.52281(7) 0.13123(7) 0.33844(8) 0.0275(3) Uani 1 1 d . . .
H17A H 0.5329 0.1006 0.3670 0.033 Uiso 1 1 calc R . .
H17B H 0.5565 0.1364 0.3120 0.033 Uiso 1 1 calc R . .
C18 C 0.48492(6) 0.08019(6) 0.48530(6) 0.0176(2) Uani 1 1 d . . .
C19 C 0.36759(19) 0.23960(18) 0.2932(2) 0.0643(12) Uani 0.67 1 d P B 1
H19A H 0.3644 0.2753 0.2700 0.096 Uiso 0.67 1 calc PR B 1
H19B H 0.3289 0.2282 0.3071 0.096 Uiso 0.67 1 calc PR B 1
H19C H 0.3838 0.2083 0.2691 0.096 Uiso 0.67 1 calc PR B 1
O4 O 0.3686(3) 0.2030(3) 0.2355(3) 0.0715(17) Uiso 0.33 1 d P C 2
Cl1 Cl 0.21087(2) 0.21087(2) 0.21087(2) 0.0461(2) Uani 1 3 d S . .
O5 O 0.17493(6) 0.17493(6) 0.17493(6) 0.0394(5) Uani 1 3 d S . .
O6 O 0.17466(12) 0.25287(11) 0.23976(10) 0.0851(7) Uani 1 1 d . . .
O7 O 0.36068(6) 0.33755(6) 0.44379(9) 0.0489(4) Uani 1 1 d . . .
H7A H 0.3731 0.3024 0.4504 0.073 Uiso 1 1 d . . .
H7B H 0.3903 0.3487 0.4280 0.073 Uiso 1 1 d . . .

loop_
_atom_site_aniso_label
_atom_site_aniso_U_11
_atom_site_aniso_U_22
_atom_site_aniso_U_33
_atom_site_aniso_U_23
_atom_site_aniso_U_13
_atom_site_aniso_U_12
Fe1 0.01396(10) 0.01396(10) 0.01396(10) 0.00127(9) 0.00127(9) -0.00127(9)
Mn1 0.01745(11) 0.01404(11) 0.02924(13) 0.00241(8) 0.00379(8) 0.00148(7)
N1 0.0202(6) 0.0194(5) 0.0279(6) 0.0013(5) -0.0016(5) 0.0027(4)
N2 0.0199(6) 0.0193(6) 0.0290(6) 0.0031(5) 0.0022(5) 0.0037(5)
N3 0.0245(6) 0.0193(6) 0.0267(6) 0.0021(5) 0.0000(5) -0.0007(5)
O1 0.0218(5) 0.0202(5) 0.0509(8) -0.0045(5) 0.0120(5) 0.0008(4)
O2 0.0262(5) 0.0192(5) 0.0362(6) -0.0002(4) 0.0073(5) -0.0037(4)
O3 0.0418(7) 0.0314(7) 0.0601(9) 0.0182(6) -0.0153(7) -0.0016(6)
C1 0.0189(6) 0.0223(7) 0.0350(8) 0.0052(6) 0.0036(6) 0.0032(5)
C2 0.0252(8) 0.0266(8) 0.0445(10) 0.0030(7) 0.0094(7) 0.0056(6)
C3 0.0220(7) 0.0450(10) 0.0425(10) 0.0051(8) 0.0083(7) 0.0051(7)
C4 0.0223(8) 0.0620(13) 0.0416(10) -0.0002(9) 0.0061(7) -0.0120(8)
C5 0.0264(8) 0.0516(11) 0.0366(9) -0.0036(8) 0.0020(7) -0.0136(8)
C6 0.0197(7) 0.0322(8) 0.0288(8) 0.0025(6) 0.0003(6) -0.0017(6)
C7 0.0221(7) 0.0267(7) 0.0285(7) 0.0020(6) -0.0020(6) -0.0024(6)
C8 0.0203(6) 0.0245(7) 0.0272(7) 0.0064(6) 0.0028(5) 0.0026(5)
C9 0.0213(6) 0.0213(6) 0.0272(7) 0.0072(6) -0.0027(6) -0.0017(5)
C10 0.0298(8) 0.0315(8) 0.0317(8) 0.0080(7) 0.0001(7) -0.0092(7)
C11 0.0410(10) 0.0327(9) 0.0353(9) 0.0088(7) -0.0050(8) -0.0175(8)
C12 0.0438(10) 0.0246(8) 0.0321(8) 0.0037(6) -0.0090(7) -0.0119(7)
C13 0.0313(8) 0.0231(7) 0.0294(8) 0.0026(6) -0.0042(6) -0.0039(6)
C14 0.0219(6) 0.0191(6) 0.0261(7) 0.0067(5) -0.0036(5) -0.0008(5)
C15 0.0248(7) 0.0241(7) 0.0388(9) -0.0069(7) 0.0018(6) 0.0008(6)
C16 0.0287(8) 0.0307(8) 0.0313(8) -0.0057(7) 0.0058(6) 0.0033(6)
C17 0.0231(7) 0.0221(7) 0.0373(8) -0.0021(6) 0.0067(6) 0.0040(6)
C18 0.0171(6) 0.0186(6) 0.0172(6) 0.0009(5) 0.0012(5) -0.0027(5)
C19 0.059(2) 0.0453(19) 0.088(3) 0.023(2) -0.041(2) -0.0058(17)
Cl1 0.0461(2) 0.0461(2) 0.0461(2) -0.0086(2) -0.0086(2) -0.0086(2)
O5 0.0394(5) 0.0394(5) 0.0394(5) -0.0045(6) -0.0045(6) -0.0045(6)
O6 0.1072(19) 0.0835(16) 0.0645(13) -0.0393(12) -0.0013(13) 0.0199(14)
O7 0.0301(7) 0.0318(7) 0.0848(12) -0.0181(7) 0.0013(7) 0.0113(6)

loop_
_atom_type_symbol
_atom_type_description
_atom_type_scat_dispersion_real
_atom_type_scat_dispersion_imag
_atom_type_scat_source
C C 0.0033 0.0016 'International Tables Vol C Tables 4.2.6.8 and 6.1.1.4'
Cl Cl 0.1484 0.1585 'International Tables Vol C Tables 4.2.6.8 and 6.1.1.4'
Fe Fe 0.3463 0.8444 'International Tables Vol C Tables 4.2.6.8 and 6.1.1.4'
H H 0.0000 0.0000 'International Tables Vol C Tables 4.2.6.8 and 6.1.1.4'
Mn Mn 0.3368 0.7283 'International Tables Vol C Tables 4.2.6.8 and 6.1.1.4'
N N 0.0061 0.0033 'International Tables Vol C Tables 4.2.6.8 and 6.1.1.4'
O O 0.0106 0.0060 'International Tables Vol C Tables 4.2.6.8 and 6.1.1.4'

loop_
_geom_angle_atom_site_label_1
_geom_angle_atom_site_label_2
_geom_angle_atom_site_label_3
_geom_angle
_geom_angle_site_symmetry_1
_geom_angle_site_symmetry_3
C18 Fe1 C18 180.00(9) 22_655 10_556
C18 Fe1 C18 92.11(6) 22_655 20_566
C18 Fe1 C18 87.89(6) 10_556 20_566
C18 Fe1 C18 87.89(6) 22_655 8_645
C18 Fe1 C18 92.11(6) 10_556 8_645
C18 Fe1 C18 180.00(2) 20_566 8_645
C18 Fe1 C18 87.89(6) 22_655 .
C18 Fe1 C18 92.11(6) 10_556 .
C18 Fe1 C18 87.89(6) 20_566 .
C18 Fe1 C18 92.11(6) 8_645 .
C18 Fe1 C18 92.11(6) 22_655 13_656
C18 Fe1 C18 87.89(6) 10_556 13_656
C18 Fe1 C18 92.11(6) 20_566 13_656
C18 Fe1 C18 87.89(6) 8_645 13_656
C18 Fe1 C18 180.00(8) . 13_656
O2 Mn1 O1 82.95(5) . .
O2 Mn1 N2 89.47(5) . .
O1 Mn1 N2 170.71(5) . .
O2 Mn1 N1 173.21(5) . .
O1 Mn1 N1 90.94(5) . .
N2 Mn1 N1 96.32(5) . .
O2 Mn1 N3 98.41(5) . .
O1 Mn1 N3 98.04(6) . .
N2 Mn1 N3 88.35(5) . .
N1 Mn1 N3 85.34(5) . .
O2 Mn1 O3 90.61(6) . .
O1 Mn1 O3 90.63(6) . .
N2 Mn1 O3 84.06(6) . .
N1 Mn1 O3 86.48(5) . .
N3 Mn1 O3 168.16(6) . .
C7 N1 C15 113.77(14) . .
C7 N1 Mn1 122.96(12) . .
C15 N1 Mn1 122.37(10) . .
C8 N2 C17 116.68(13) . .
C8 N2 Mn1 123.96(11) . .
C17 N2 Mn1 119.35(10) . .
C18 N3 Mn1 148.24(12) . .
C1 O1 Mn1 131.69(11) . .
C14 O2 Mn1 130.59(11) . .
C19 O3 Mn1 134.73(18) . .
C19 O3 H3A 109.5 . .
Mn1 O3 H3A 115.8 . .
O1 C1 C6 122.82(15) . .
O1 C1 C2 118.36(16) . .
C6 C1 C2 118.79(15) . .
C3 C2 C1 120.29(18) . .
C3 C2 H2 119.9 . .
C1 C2 H2 119.9 . .
C2 C3 C4 120.93(18) . .
C2 C3 H3 119.5 . .
C4 C3 H3 119.5 . .
C5 C4 C3 119.44(17) . .
C5 C4 H4 120.3 . .
C3 C4 H4 120.3 . .
C4 C5 C6 120.60(19) . .
C4 C5 H5 119.7 . .
C6 C5 H5 119.7 . .
C1 C6 C5 119.91(16) . .
C1 C6 C7 122.70(15) . .
C5 C6 C7 117.37(16) . .
N1 C7 C6 128.28(16) . .
N1 C7 H7 115.9 . .
C6 C7 H7 115.9 . .
N2 C8 C9 127.01(15) . .
N2 C8 H8 116.5 . .
C9 C8 H8 116.5 . .
C14 C9 C10 119.83(15) . .
C14 C9 C8 121.91(14) . .
C10 C9 C8 118.21(15) . .
C11 C10 C9 120.66(17) . .
C11 C10 H10 119.7 . .
C9 C10 H10 119.7 . .
C10 C11 C12 119.07(16) . .
C10 C11 H11 120.5 . .
C12 C11 H11 120.5 . .
C13 C12 C11 121.71(17) . .
C13 C12 H12 119.1 . .
C11 C12 H12 119.1 . .
C12 C13 C14 120.12(17) . .
C12 C13 H13 119.9 . .
C14 C13 H13 119.9 . .
O2 C14 C9 122.94(14) . .
O2 C14 C13 118.47(15) . .
C9 C14 C13 118.59(14) . .
N1 C15 C16 114.78(14) . .
N1 C15 H15A 108.6 . .
C16 C15 H15A 108.6 . .
N1 C15 H15B 108.6 . .
C16 C15 H15B 108.6 . .
H15A C15 H15B 107.5 . .
C17 C16 C15 113.62(15) . .
C17 C16 H16A 108.8 . .
C15 C16 H16A 108.8 . .
C17 C16 H16B 108.8 . .
C15 C16 H16B 108.8 . .
H16A C16 H16B 107.7 . .
N2 C17 C16 111.73(13) . .
N2 C17 H17A 109.3 . .
C16 C17 H17A 109.3 . .
N2 C17 H17B 109.3 . .
C16 C17 H17B 109.3 . .
H17A C17 H17B 107.9 . .
N3 C18 Fe1 177.58(13) . .
O3 C19 H19A 109.5 . .
O3 C19 H19B 109.5 . .
H19A C19 H19B 109.5 . .
O3 C19 H19C 109.5 . .
H19A C19 H19C 109.5 . .
H19B C19 H19C 109.5 . .
O5 Cl1 O6 108.69(11) . 9
O5 Cl1 O6 108.69(11) . .
O6 Cl1 O6 110.25(11) 9 .
O5 Cl1 O6 108.69(11) . 5
O6 Cl1 O6 110.25(11) 9 5
O6 Cl1 O6 110.25(11) . 5
H7A O7 H7B 95.5 . .

loop_
_geom_bond_atom_site_label_1
_geom_bond_atom_site_label_2
_geom_bond_distance
_geom_bond_site_symmetry_2
Fe1 C18 1.9040(14) 22_655
Fe1 C18 1.9040(14) 10_556
Fe1 C18 1.9040(14) 20_566
Fe1 C18 1.9040(14) 8_645
Fe1 C18 1.9040(14) .
Fe1 C18 1.9040(14) 13_656
Mn1 O2 1.8956(12) .
Mn1 O1 1.9001(12) .
Mn1 N2 2.0362(13) .
Mn1 N1 2.0453(14) .
Mn1 N3 2.1680(14) .
Mn1 O3 2.2942(14) .
N1 C7 1.292(2) .
N1 C15 1.488(2) .
N2 C8 1.289(2) .
N2 C17 1.476(2) .
N3 C18 1.164(2) .
O1 C1 1.3179(19) .
O2 C14 1.3100(19) .
O3 C19 1.451(4) .
O3 H3A 0.8400 .
C1 C6 1.408(2) .
C1 C2 1.417(2) .
C2 C3 1.383(3) .
C2 H2 0.9500 .
C3 C4 1.403(3) .
C3 H3 0.9500 .
C4 C5 1.385(3) .
C4 H4 0.9500 .
C5 C6 1.411(2) .
C5 H5 0.9500 .
C6 C7 1.442(2) .
C7 H7 0.9500 .
C8 C9 1.442(2) .
C8 H8 0.9500 .
C9 C14 1.413(2) .
C9 C10 1.417(2) .
C10 C11 1.389(3) .
C10 H10 0.9500 .
C11 C12 1.391(3) .
C11 H11 0.9500 .
C12 C13 1.386(2) .
C12 H12 0.9500 .
C13 C14 1.416(2) .
C13 H13 0.9500 .
C15 C16 1.517(2) .
C15 H15A 0.9900 .
C15 H15B 0.9900 .
C16 C17 1.521(3) .
C16 H16A 0.9900 .
C16 H16B 0.9900 .
C17 H17A 0.9900 .
C17 H17B 0.9900 .
C19 H19A 0.9800 .
C19 H19B 0.9800 .
C19 H19C 0.9800 .
Cl1 O5 1.430(3) .
Cl1 O6 1.436(2) 9
Cl1 O6 1.436(2) .
Cl1 O6 1.436(2) 5
O7 H7A 0.8696 .
O7 H7B 0.8122 .

loop_
_geom_torsion_atom_site_label_1
_geom_torsion_atom_site_label_2
_geom_torsion_atom_site_label_3
_geom_torsion_atom_site_label_4
_geom_torsion
O1 Mn1 N1 C7 -8.22(13)
N2 Mn1 N1 C7 177.58(13)
N3 Mn1 N1 C7 89.77(13)
O3 Mn1 N1 C7 -98.80(13)
O1 Mn1 N1 C15 -176.70(13)
N2 Mn1 N1 C15 9.11(13)
N3 Mn1 N1 C15 -78.70(13)
O3 Mn1 N1 C15 92.73(13)
O2 Mn1 N2 C8 -16.77(14)
N1 Mn1 N2 C8 159.68(13)
N3 Mn1 N2 C8 -115.20(14)
O3 Mn1 N2 C8 73.90(14)
O2 Mn1 N2 C17 164.89(12)
N1 Mn1 N2 C17 -18.65(12)
N3 Mn1 N2 C17 66.47(12)
O3 Mn1 N2 C17 -104.43(12)
O2 Mn1 N3 C18 -162.2(2)
O1 Mn1 N3 C18 113.8(2)
N2 Mn1 N3 C18 -73.0(2)
N1 Mn1 N3 C18 23.5(2)
O3 Mn1 N3 C18 -23.0(4)
O2 Mn1 O1 C1 -176.47(16)
N1 Mn1 O1 C1 6.50(16)
N3 Mn1 O1 C1 -78.93(16)
O3 Mn1 O1 C1 92.99(16)
O1 Mn1 O2 C14 -152.23(15)
N2 Mn1 O2 C14 22.38(14)
N3 Mn1 O2 C14 110.63(14)
O3 Mn1 O2 C14 -61.67(14)
O2 Mn1 O3 C19 -170.9(3)
O1 Mn1 O3 C19 -87.9(3)
N2 Mn1 O3 C19 99.7(3)
N1 Mn1 O3 C19 3.0(3)
N3 Mn1 O3 C19 49.3(5)
Mn1 O1 C1 C6 -2.5(3)
Mn1 O1 C1 C2 175.68(13)
O1 C1 C2 C3 -176.93(17)
C6 C1 C2 C3 1.3(3)
C1 C2 C3 C4 0.2(3)
C2 C3 C4 C5 -0.7(3)
C3 C4 C5 C6 -0.2(3)
O1 C1 C6 C5 175.93(17)
C2 C1 C6 C5 -2.2(3)
O1 C1 C6 C7 -2.4(3)
C2 C1 C6 C7 179.45(16)
C4 C5 C6 C1 1.7(3)
C4 C5 C6 C7 -179.88(19)
C15 N1 C7 C6 176.34(16)
Mn1 N1 C7 C6 7.0(2)
C1 C6 C7 N1 -0.5(3)
C5 C6 C7 N1 -178.83(18)
C17 N2 C8 C9 -175.24(15)
Mn1 N2 C8 C9 6.4(2)
N2 C8 C9 C14 7.4(3)
N2 C8 C9 C10 -175.12(16)
C14 C9 C10 C11 -0.9(3)
C8 C9 C10 C11 -178.41(16)
C9 C10 C11 C12 1.6(3)
C10 C11 C12 C13 -0.7(3)
C11 C12 C13 C14 -0.9(3)
Mn1 O2 C14 C9 -16.2(2)
Mn1 O2 C14 C13 163.80(12)
C10 C9 C14 O2 179.26(15)
C8 C9 C14 O2 -3.3(2)
C10 C9 C14 C13 -0.7(2)
C8 C9 C14 C13 176.73(15)
C12 C13 C14 O2 -178.38(16)
C12 C13 C14 C9 1.6(2)
C7 N1 C15 C16 159.31(15)
Mn1 N1 C15 C16 -31.2(2)
N1 C15 C16 C17 65.0(2)
C8 N2 C17 C16 -128.05(16)
Mn1 N2 C17 C16 50.40(17)
C15 C16 C17 N2 -76.11(18)
